data_4083493
loop_
_publ_author_name
'Buil, Mar\'ia L.'
'Cardo, Juan J. F.'
'Esteruelas, Miguel A.'
'Fern\'andez, Israel'
'O\~nate, Enrique'

_publ_section_title
;
 Unprecedented Addition of Tetrahydroborate to an Osmium--Carbon Triple
 Bond
;
_journal_issue 11
_journal_name_full Organometallics
_journal_page_first 2689
_journal_paper_doi 10.1021/om500451x
_journal_volume 33
_journal_year 2014
_chemical_formula_sum 'C43 H67 B Cl N2 Os P'
_chemical_formula_weight 879.42
_chemical_name_systematic
; 
 ? 
;
_space_group_IT_number 2
_symmetry_cell_setting triclinic
_symmetry_space_group_name_Hall '-P 1'
_symmetry_space_group_name_H-M 'P -1'
_atom_sites_solution_hydrogens geom
_atom_sites_solution_primary direct
_atom_sites_solution_secondary difmap
_audit_creation_method SHELXL-97
_cell_angle_alpha 102.1710(10)
_cell_angle_beta 98.0250(10)
_cell_angle_gamma 99.2890(10)
_cell_formula_units_Z 2
_cell_length_a 10.0674(8)
_cell_length_b 10.9113(8)
_cell_length_c 19.9851(15)
_cell_measurement_reflns_used 6485
_cell_measurement_temperature 100(2)
_cell_measurement_theta_max 27
_cell_measurement_theta_min 2
_cell_volume 2083.3(3)
_computing_cell_refinement 'APEX2 v2008.4-0, Bruker AXS'
_computing_data_collection 'APEX2 v2008.4-0, Bruker AXS'
_computing_data_reduction
;
  SAINT-Bruker integration program embedded in APEX2 v2008.4-0, Bruker AXS
;
_computing_molecular_graphics 'XP, SHELXTL v. 6.1 (Bruker, 2000)'
_computing_publication_material 'XCIF, SHELXTL v. 6.1 (Bruker, 2000)'
_computing_structure_refinement 'SHELXL-97 (Sheldrick, 1997)'
_computing_structure_solution 'SHELXS-97 (Sheldrick, 1990)'
_diffrn_ambient_temperature 100(2)
_diffrn_detector_area_resol_mean 8.33
_diffrn_measured_fraction_theta_full 0.966
_diffrn_measured_fraction_theta_max 0.896
_diffrn_measurement_device_type 'Bruker APEX CCD system'
_diffrn_measurement_method '\w rotations with narrow frames'
_diffrn_radiation_monochromator graphite
_diffrn_radiation_source 'normal-focus sealed tube'
_diffrn_radiation_type MoK\a
_diffrn_radiation_wavelength 0.71073
_diffrn_reflns_av_R_equivalents 0.0260
_diffrn_reflns_av_sigmaI/netI 0.0459
_diffrn_reflns_limit_h_max 12
_diffrn_reflns_limit_h_min -13
_diffrn_reflns_limit_k_max 14
_diffrn_reflns_limit_k_min -14
_diffrn_reflns_limit_l_max 26
_diffrn_reflns_limit_l_min -26
_diffrn_reflns_number 18676
_diffrn_reflns_theta_full 27.50
_diffrn_reflns_theta_max 28.50
_diffrn_reflns_theta_min 1.95
_diffrn_standards_decay_% 0
_exptl_absorpt_coefficient_mu 3.194
_exptl_absorpt_correction_T_max 0.862
_exptl_absorpt_correction_T_min 0.729
_exptl_absorpt_correction_type multi-scan
_exptl_absorpt_process_details
;
Absorption correction performed with SADABS program. This is based on the
method of Blessing: Blessing, R. H., Acta Crystallogr., Sect. A 1995, 51, 33.

SADABS: Area-Detector Absorption Correction. Bruker-AXS 
within SAINT+ package, v. 6.1 (2000).
;
_exptl_crystal_colour colourless
_exptl_crystal_density_diffrn 1.402
_exptl_crystal_density_method 'not measured'
_exptl_crystal_description 'irregular block'
_exptl_crystal_F_000 904
_exptl_crystal_size_max 0.18
_exptl_crystal_size_mid 0.13
_exptl_crystal_size_min 0.07
_refine_diff_density_max 2.445
_refine_diff_density_min -1.001
_refine_diff_density_rms 0.119
_refine_ls_extinction_method none
_refine_ls_goodness_of_fit_ref 0.999
_refine_ls_hydrogen_treatment mixed
_refine_ls_matrix_type full
_refine_ls_number_parameters 465
_refine_ls_number_reflns 9478
_refine_ls_number_restraints 2
_refine_ls_restrained_S_all 0.999
_refine_ls_R_factor_all 0.0385
_refine_ls_R_factor_gt 0.0307
_refine_ls_shift/su_max 0.003
_refine_ls_shift/su_mean 0.000
_refine_ls_structure_factor_coef Fsqd
_refine_ls_weighting_details 'calc w=1/[\s^2^(Fo^2^)+(0.0365P)^2^+1.0627P] where P=(Fo^2^+2Fc^2^)/3'
_refine_ls_weighting_scheme calc
_refine_ls_wR_factor_gt 0.0667
_refine_ls_wR_factor_ref 0.0690
_reflns_number_gt 8356
_reflns_number_total 9478
_reflns_threshold_expression >2sigma(I)
_cod_data_source_file om500451x_si_001.cif
_cod_data_source_block enrique101
_cod_depositor_comments 'Adding full bibliography for 4083493.cif.'
_cod_original_sg_symbol_H-M P-1
_cod_database_code 4083493
_shelx_f_squared_multiplier 1.000

loop_
_symmetry_equiv_pos_as_xyz
'x, y, z'
'-x, -y, -z'

loop_
_atom_site_label
_atom_site_type_symbol
_atom_site_fract_x
_atom_site_fract_y
_atom_site_fract_z
_atom_site_U_iso_or_equiv
_atom_site_adp_type
_atom_site_occupancy
_atom_site_symmetry_multiplicity
_atom_site_calc_flag
_atom_site_refinement_flags
Os Os 0.720279(13) 0.519754(12) 0.747045(6) 0.01431(5) Uani 1 1 d D
H01 H 0.776(3) 0.522(3) 0.8253(7) 0.017 Uiso 1 1 d D
H02 H 0.847(2) 0.455(3) 0.7348(17) 0.017 Uiso 1 1 d D
H03 H 0.672(3) 0.510(3) 0.6564(18) 0.017 Uiso 1 1 d .
Cl1 Cl 0.54014(8) 0.63984(8) 0.77861(4) 0.02245(18) Uani 1 1 d .
P1 P 0.58329(9) 0.33226(8) 0.75991(4) 0.01741(18) Uani 1 1 d .
N1 N 0.8590(3) 0.7776(2) 0.71896(13) 0.0133(5) Uani 1 1 d .
N2 N 0.8888(3) 0.7856(3) 0.82797(14) 0.0156(6) Uani 1 1 d .
B1 B 0.7547(4) 0.4448(4) 0.65868(19) 0.0174(8) Uani 1 1 d .
C1 C 0.8078(4) 0.3794(3) 0.59318(17) 0.0204(7) Uani 1 1 d .
H1A H 0.7333 0.3622 0.5525 0.024 Uiso 1 1 calc R
H1B H 0.8841 0.4412 0.5854 0.024 Uiso 1 1 calc R
C2 C 0.8569(4) 0.2557(3) 0.59483(17) 0.0194(7) Uani 1 1 d .
C3 C 0.9575(4) 0.2483(3) 0.64743(19) 0.0233(8) Uani 1 1 d .
H3 H 0.9924 0.3204 0.6854 0.028 Uiso 1 1 calc R
C4 C 1.0084(4) 0.1371(4) 0.6458(2) 0.0288(8) Uani 1 1 d .
H4 H 1.0788 0.1342 0.6820 0.035 Uiso 1 1 calc R
C5 C 0.9573(4) 0.0311(4) 0.5919(2) 0.0313(9) Uani 1 1 d .
H5 H 0.9924 -0.0449 0.5909 0.038 Uiso 1 1 calc R
C6 C 0.8552(4) 0.0354(4) 0.5393(2) 0.0311(9) Uani 1 1 d .
H6 H 0.8193 -0.0377 0.5021 0.037 Uiso 1 1 calc R
C7 C 0.8050(4) 0.1472(3) 0.54087(19) 0.0251(8) Uani 1 1 d .
H7 H 0.7342 0.1497 0.5047 0.030 Uiso 1 1 calc R
C8 C 0.8352(3) 0.7031(3) 0.76464(16) 0.0132(6) Uani 1 1 d .
C9 C 0.9209(3) 0.9025(3) 0.75283(17) 0.0180(7) Uani 1 1 d .
H9 H 0.9453 0.9710 0.7316 0.022 Uiso 1 1 calc R
C10 C 0.9395(3) 0.9082(3) 0.82093(17) 0.0178(7) Uani 1 1 d .
H10 H 0.9795 0.9815 0.8575 0.021 Uiso 1 1 calc R
C11 C 0.8594(3) 0.7324(3) 0.64546(16) 0.0138(6) Uani 1 1 d .
C12 C 0.7418(3) 0.7169(3) 0.59654(17) 0.0160(7) Uani 1 1 d .
C13 C 0.6086(3) 0.7442(3) 0.61742(17) 0.0187(7) Uani 1 1 d .
H13 H 0.6134 0.7432 0.6676 0.022 Uiso 1 1 calc R
C14 C 0.4850(3) 0.6440(4) 0.57555(19) 0.0258(8) Uani 1 1 d .
H14A H 0.4740 0.6480 0.5266 0.039 Uiso 1 1 calc R
H14B H 0.4026 0.6610 0.5938 0.039 Uiso 1 1 calc R
H14C H 0.4990 0.5588 0.5794 0.039 Uiso 1 1 calc R
C15 C 0.5905(4) 0.8771(3) 0.6096(2) 0.0279(8) Uani 1 1 d .
H15A H 0.6683 0.9412 0.6384 0.042 Uiso 1 1 calc R
H15B H 0.5056 0.8948 0.6247 0.042 Uiso 1 1 calc R
H15C H 0.5862 0.8804 0.5608 0.042 Uiso 1 1 calc R
C16 C 0.7528(4) 0.6816(3) 0.52658(17) 0.0201(7) Uani 1 1 d .
H16 H 0.6744 0.6707 0.4918 0.024 Uiso 1 1 calc R
C17 C 0.8751(4) 0.6622(3) 0.50684(17) 0.0205(7) Uani 1 1 d .
H17 H 0.8802 0.6383 0.4589 0.025 Uiso 1 1 calc R
C18 C 0.9900(3) 0.6774(3) 0.55659(18) 0.0201(7) Uani 1 1 d .
H18 H 1.0736 0.6636 0.5424 0.024 Uiso 1 1 calc R
C19 C 0.9856(3) 0.7127(3) 0.62726(17) 0.0172(7) Uani 1 1 d .
C20 C 1.1140(3) 0.7287(3) 0.68037(17) 0.0191(7) Uani 1 1 d .
H20 H 1.0895 0.7510 0.7276 0.023 Uiso 1 1 calc R
C21 C 1.2240(4) 0.8384(4) 0.6749(2) 0.0271(8) Uani 1 1 d .
H21A H 1.2445 0.8225 0.6276 0.041 Uiso 1 1 calc R
H21B H 1.3071 0.8443 0.7083 0.041 Uiso 1 1 calc R
H21C H 1.1909 0.9189 0.6851 0.041 Uiso 1 1 calc R
C22 C 1.1682(4) 0.6042(3) 0.6737(2) 0.0253(8) Uani 1 1 d .
H22A H 1.1000 0.5381 0.6831 0.038 Uiso 1 1 calc R
H22B H 1.2533 0.6186 0.7073 0.038 Uiso 1 1 calc R
H22C H 1.1860 0.5762 0.6264 0.038 Uiso 1 1 calc R
C23 C 0.9077(3) 0.7529(3) 0.89469(16) 0.0177(7) Uani 1 1 d .
C24 C 0.8270(3) 0.7938(3) 0.94246(17) 0.0214(7) Uani 1 1 d .
C25 C 0.7214(4) 0.8746(4) 0.92858(18) 0.0241(8) Uani 1 1 d .
H25 H 0.7022 0.8682 0.8774 0.029 Uiso 1 1 calc R
C26 C 0.7782(4) 1.0148(4) 0.9654(2) 0.0354(10) Uani 1 1 d .
H26A H 0.7964 1.0235 1.0158 0.053 Uiso 1 1 calc R
H26B H 0.7111 1.0665 0.9540 0.053 Uiso 1 1 calc R
H26C H 0.8634 1.0442 0.9500 0.053 Uiso 1 1 calc R
C27 C 0.5867(4) 0.8285(5) 0.9510(2) 0.0391(11) Uani 1 1 d .
H27A H 0.5532 0.7375 0.9290 0.059 Uiso 1 1 calc R
H27B H 0.5189 0.8774 0.9366 0.059 Uiso 1 1 calc R
H27C H 0.6017 0.8412 1.0017 0.059 Uiso 1 1 calc R
C28 C 0.8502(4) 0.7619(4) 1.00629(19) 0.0292(9) Uani 1 1 d .
H28 H 0.7973 0.7884 1.0405 0.035 Uiso 1 1 calc R
C29 C 0.9483(4) 0.6930(4) 1.02046(19) 0.0319(9) Uani 1 1 d .
H29 H 0.9609 0.6708 1.0641 0.038 Uiso 1 1 calc R
C30 C 1.0288(4) 0.6551(4) 0.97289(19) 0.0290(9) Uani 1 1 d .
H30 H 1.0970 0.6082 0.9841 0.035 Uiso 1 1 calc R
C31 C 1.0110(3) 0.6850(3) 0.90868(18) 0.0212(7) Uani 1 1 d .
C32 C 1.1054(4) 0.6504(3) 0.85724(19) 0.0236(8) Uani 1 1 d .
H32 H 1.0520 0.6374 0.8093 0.028 Uiso 1 1 calc R
C33 C 1.1587(4) 0.5292(4) 0.8606(2) 0.0367(10) Uani 1 1 d .
H33A H 1.2175 0.5414 0.9059 0.055 Uiso 1 1 calc R
H33B H 1.2117 0.5099 0.8235 0.055 Uiso 1 1 calc R
H33C H 1.0815 0.4581 0.8546 0.055 Uiso 1 1 calc R
C34 C 1.2269(4) 0.7620(4) 0.8677(2) 0.0294(9) Uani 1 1 d .
H34A H 1.1927 0.8390 0.8620 0.044 Uiso 1 1 calc R
H34B H 1.2848 0.7403 0.8331 0.044 Uiso 1 1 calc R
H34C H 1.2806 0.7777 0.9146 0.044 Uiso 1 1 calc R
C35 C 0.4385(4) 0.2525(3) 0.68750(18) 0.0225(7) Uani 1 1 d .
H35 H 0.3847 0.1798 0.7016 0.027 Uiso 1 1 calc R
C36 C 0.3439(4) 0.3447(4) 0.6753(2) 0.0265(8) Uani 1 1 d .
H36A H 0.3956 0.4193 0.6639 0.040 Uiso 1 1 calc R
H36B H 0.3068 0.3725 0.7175 0.040 Uiso 1 1 calc R
H36C H 0.2686 0.3015 0.6367 0.040 Uiso 1 1 calc R
C37 C 0.4843(4) 0.1982(3) 0.62012(18) 0.0255(8) Uani 1 1 d .
H37A H 0.4040 0.1544 0.5845 0.038 Uiso 1 1 calc R
H37B H 0.5431 0.1373 0.6279 0.038 Uiso 1 1 calc R
H37C H 0.5355 0.2679 0.6045 0.038 Uiso 1 1 calc R
C38 C 0.6759(4) 0.2001(3) 0.76680(19) 0.0235(8) Uani 1 1 d .
H38 H 0.7028 0.1731 0.7204 0.028 Uiso 1 1 calc R
C39 C 0.8106(4) 0.2419(4) 0.8197(2) 0.0316(9) Uani 1 1 d .
H39A H 0.7905 0.2542 0.8670 0.047 Uiso 1 1 calc R
H39B H 0.8613 0.3225 0.8139 0.047 Uiso 1 1 calc R
H39C H 0.8659 0.1759 0.8120 0.047 Uiso 1 1 calc R
C40 C 0.5930(4) 0.0798(4) 0.7792(2) 0.0308(9) Uani 1 1 d .
H40A H 0.6452 0.0111 0.7730 0.046 Uiso 1 1 calc R
H40B H 0.5066 0.0536 0.7458 0.046 Uiso 1 1 calc R
H40C H 0.5738 0.0975 0.8266 0.046 Uiso 1 1 calc R
C41 C 0.4960(4) 0.3668(4) 0.83586(19) 0.0284(8) Uani 1 1 d .
H41 H 0.4599 0.4460 0.8325 0.034 Uiso 1 1 calc R
C42 C 0.5937(5) 0.4023(5) 0.9057(2) 0.0435(11) Uani 1 1 d .
H42A H 0.5487 0.4436 0.9422 0.065 Uiso 1 1 calc R
H42B H 0.6762 0.4612 0.9031 0.065 Uiso 1 1 calc R
H42C H 0.6189 0.3247 0.9167 0.065 Uiso 1 1 calc R
C43 C 0.3699(4) 0.2670(4) 0.8386(2) 0.0381(10) Uani 1 1 d .
H43A H 0.3995 0.1892 0.8466 0.057 Uiso 1 1 calc R
H43B H 0.3057 0.2463 0.7943 0.057 Uiso 1 1 calc R
H43C H 0.3247 0.3022 0.8765 0.057 Uiso 1 1 calc R

loop_
_atom_site_aniso_label
_atom_site_aniso_U_11
_atom_site_aniso_U_22
_atom_site_aniso_U_33
_atom_site_aniso_U_23
_atom_site_aniso_U_13
_atom_site_aniso_U_12
Os 0.01532(7) 0.01334(7) 0.01425(7) 0.00373(4) 0.00208(5) 0.00269(5)
Cl1 0.0204(4) 0.0219(4) 0.0258(4) 0.0046(3) 0.0065(3) 0.0054(3)
P1 0.0189(4) 0.0168(4) 0.0171(4) 0.0060(3) 0.0025(3) 0.0030(3)
N1 0.0138(13) 0.0144(13) 0.0122(13) 0.0031(10) 0.0036(10) 0.0033(11)
N2 0.0144(13) 0.0175(14) 0.0142(13) 0.0030(11) 0.0028(11) 0.0015(11)
B1 0.0179(19) 0.0181(19) 0.0144(18) 0.0035(14) 0.0005(15) 0.0008(15)
C1 0.0243(18) 0.0227(18) 0.0154(16) 0.0046(14) 0.0046(14) 0.0076(15)
C2 0.0239(18) 0.0180(17) 0.0184(17) 0.0044(13) 0.0102(14) 0.0045(14)
C3 0.0229(18) 0.0218(18) 0.0252(19) 0.0047(15) 0.0069(15) 0.0034(15)
C4 0.029(2) 0.026(2) 0.037(2) 0.0161(17) 0.0107(17) 0.0079(16)
C5 0.040(2) 0.022(2) 0.042(2) 0.0152(17) 0.0206(19) 0.0113(17)
C6 0.040(2) 0.021(2) 0.032(2) 0.0027(16) 0.0164(18) 0.0012(17)
C7 0.029(2) 0.0246(19) 0.0217(18) 0.0046(15) 0.0074(15) 0.0027(15)
C8 0.0104(15) 0.0169(16) 0.0140(15) 0.0039(12) 0.0041(12) 0.0057(12)
C9 0.0189(17) 0.0150(16) 0.0209(17) 0.0049(13) 0.0045(13) 0.0035(13)
C10 0.0190(17) 0.0134(16) 0.0191(17) 0.0017(13) 0.0036(13) 0.0002(13)
C11 0.0200(16) 0.0095(15) 0.0133(15) 0.0034(12) 0.0054(13) 0.0037(12)
C12 0.0170(16) 0.0159(16) 0.0176(16) 0.0069(13) 0.0049(13) 0.0049(13)
C13 0.0184(17) 0.0220(18) 0.0173(17) 0.0056(14) 0.0039(13) 0.0070(14)
C14 0.0162(17) 0.032(2) 0.028(2) 0.0054(16) 0.0020(15) 0.0038(15)
C15 0.0235(19) 0.024(2) 0.040(2) 0.0094(17) 0.0121(17) 0.0090(15)
C16 0.0233(18) 0.0203(18) 0.0160(16) 0.0054(13) 0.0016(14) 0.0029(14)
C17 0.0297(19) 0.0207(18) 0.0129(16) 0.0046(13) 0.0074(14) 0.0062(15)
C18 0.0198(17) 0.0182(17) 0.0253(18) 0.0071(14) 0.0108(14) 0.0042(14)
C19 0.0229(17) 0.0106(16) 0.0194(17) 0.0050(13) 0.0058(14) 0.0032(13)
C20 0.0179(17) 0.0214(18) 0.0183(17) 0.0033(13) 0.0047(13) 0.0049(14)
C21 0.0189(18) 0.025(2) 0.034(2) 0.0058(16) 0.0019(15) 0.0002(15)
C22 0.0204(18) 0.026(2) 0.029(2) 0.0055(16) 0.0014(15) 0.0076(15)
C23 0.0178(17) 0.0198(17) 0.0129(16) 0.0039(13) -0.0002(13) -0.0018(13)
C24 0.0183(17) 0.0257(19) 0.0149(16) 0.0026(14) 0.0002(13) -0.0057(14)
C25 0.0200(18) 0.033(2) 0.0151(17) -0.0014(15) 0.0037(14) 0.0015(15)
C26 0.036(2) 0.033(2) 0.033(2) -0.0039(18) 0.0066(18) 0.0082(18)
C27 0.024(2) 0.058(3) 0.031(2) -0.001(2) 0.0102(17) 0.0037(19)
C28 0.0244(19) 0.039(2) 0.0184(18) 0.0057(16) 0.0050(15) -0.0085(17)
C29 0.031(2) 0.042(2) 0.0186(19) 0.0136(17) -0.0048(16) -0.0047(18)
C30 0.027(2) 0.030(2) 0.028(2) 0.0126(16) -0.0042(16) -0.0003(16)
C31 0.0200(18) 0.0212(18) 0.0183(17) 0.0044(14) -0.0025(14) -0.0025(14)
C32 0.0218(18) 0.0243(19) 0.0240(19) 0.0061(15) -0.0008(15) 0.0064(15)
C33 0.039(2) 0.035(2) 0.039(2) 0.0119(19) 0.0027(19) 0.0162(19)
C34 0.0203(19) 0.036(2) 0.029(2) 0.0009(17) 0.0040(15) 0.0055(16)
C35 0.0211(18) 0.0213(18) 0.0237(18) 0.0091(15) -0.0010(14) -0.0004(14)
C36 0.0180(18) 0.033(2) 0.029(2) 0.0120(16) -0.0008(15) 0.0029(15)
C37 0.0264(19) 0.0226(19) 0.0220(19) 0.0009(15) -0.0035(15) 0.0018(15)
C38 0.0250(19) 0.0191(18) 0.0254(19) 0.0069(14) -0.0010(15) 0.0042(15)
C39 0.031(2) 0.026(2) 0.036(2) 0.0115(17) -0.0064(17) 0.0060(17)
C40 0.033(2) 0.023(2) 0.037(2) 0.0126(17) 0.0022(17) 0.0040(16)
C41 0.035(2) 0.027(2) 0.028(2) 0.0110(16) 0.0160(17) 0.0053(17)
C42 0.054(3) 0.047(3) 0.026(2) 0.0036(19) 0.013(2) 0.000(2)
C43 0.041(2) 0.039(2) 0.042(2) 0.019(2) 0.022(2) 0.005(2)

loop_
_atom_type_symbol
_atom_type_description
_atom_type_scat_dispersion_real
_atom_type_scat_dispersion_imag
_atom_type_scat_source
C C 0.0033 0.0016 'International Tables Vol C Tables 4.2.6.8 and 6.1.1.4'
H H 0.0000 0.0000 'International Tables Vol C Tables 4.2.6.8 and 6.1.1.4'
B B 0.0013 0.0007 'International Tables Vol C Tables 4.2.6.8 and 6.1.1.4'
N N 0.0061 0.0033 'International Tables Vol C Tables 4.2.6.8 and 6.1.1.4'
O O 0.0106 0.0060 'International Tables Vol C Tables 4.2.6.8 and 6.1.1.4'
F F 0.0171 0.0103 'International Tables Vol C Tables 4.2.6.8 and 6.1.1.4'
P P 0.1023 0.0942 'International Tables Vol C Tables 4.2.6.8 and 6.1.1.4'
S S 0.1246 0.1234 'International Tables Vol C Tables 4.2.6.8 and 6.1.1.4'
Os Os -1.2165 7.6030 'International Tables Vol C Tables 4.2.6.8 and 6.1.1.4'
Cl Cl 0.1484 0.1585 'International Tables Vol C Tables 4.2.6.8 and 6.1.1.4'

loop_
_geom_angle_atom_site_label_1
_geom_angle_atom_site_label_2
_geom_angle_atom_site_label_3
_geom_angle
B1 Os C8 100.91(14)
B1 Os P1 95.12(12)
C8 Os P1 163.82(9)
B1 Os Cl1 130.03(12)
C8 Os Cl1 82.06(8)
P1 Os Cl1 89.38(3)
B1 Os H01 136.9(13)
C8 Os H01 87.9(13)
P1 Os H01 78.8(12)
Cl1 Os H01 92.8(12)
B1 Os H02 55.6(12)
C8 Os H02 92.9(13)
P1 Os H02 94.3(12)
Cl1 Os H02 173.0(12)
H01 Os H02 82.1(18)
B1 Os H03 37.3(11)
C8 Os H03 92.4(11)
P1 Os H03 101.7(11)
Cl1 Os H03 93.0(11)
H01 Os H03 174.1(16)
H02 Os H03 92.1(17)
C35 P1 C38 101.88(16)
C35 P1 C41 102.61(17)
C38 P1 C41 109.39(18)
C35 P1 Os 116.30(12)
C38 P1 Os 114.50(12)
C41 P1 Os 111.15(13)
C8 N1 C9 112.0(3)
C8 N1 C11 126.2(3)
C9 N1 C11 119.7(3)
C8 N2 C10 111.5(3)
C8 N2 C23 126.6(3)
C10 N2 C23 121.6(3)
C1 B1 Os 169.6(3)
C1 B1 H02 117.1(6)
Os B1 H02 52.4(5)
C1 B1 H03 123.3(17)
Os B1 H03 66.6(17)
H02 B1 H03 117.5(18)
C2 C1 B1 117.1(3)
C2 C1 H1A 108.0
B1 C1 H1A 108.0
C2 C1 H1B 108.0
B1 C1 H1B 108.0
H1A C1 H1B 107.3
C3 C2 C7 118.2(3)
C3 C2 C1 121.5(3)
C7 C2 C1 120.2(3)
C2 C3 C4 121.0(4)
C2 C3 H3 119.5
C4 C3 H3 119.5
C5 C4 C3 120.3(4)
C5 C4 H4 119.9
C3 C4 H4 119.9
C4 C5 C6 119.9(4)
C4 C5 H5 120.1
C6 C5 H5 120.1
C5 C6 C7 119.7(4)
C5 C6 H6 120.1
C7 C6 H6 120.1
C6 C7 C2 120.9(4)
C6 C7 H7 119.5
C2 C7 H7 119.5
N1 C8 N2 102.9(3)
N1 C8 Os 129.8(2)
N2 C8 Os 126.7(2)
C10 C9 N1 106.9(3)
C10 C9 H9 126.5
N1 C9 H9 126.5
C9 C10 N2 106.6(3)
C9 C10 H10 126.7
N2 C10 H10 126.7
C12 C11 C19 123.0(3)
C12 C11 N1 120.6(3)
C19 C11 N1 116.3(3)
C11 C12 C16 117.2(3)
C11 C12 C13 121.9(3)
C16 C12 C13 120.8(3)
C12 C13 C14 112.4(3)
C12 C13 C15 110.1(3)
C14 C13 C15 110.0(3)
C12 C13 H13 108.0
C14 C13 H13 108.0
C15 C13 H13 108.0
C13 C14 H14A 109.5
C13 C14 H14B 109.5
H14A C14 H14B 109.5
C13 C14 H14C 109.5
H14A C14 H14C 109.5
H14B C14 H14C 109.5
C13 C15 H15A 109.5
C13 C15 H15B 109.5
H15A C15 H15B 109.5
C13 C15 H15C 109.5
H15A C15 H15C 109.5
H15B C15 H15C 109.5
C17 C16 C12 121.4(3)
C17 C16 H16 119.3
C12 C16 H16 119.3
C16 C17 C18 120.1(3)
C16 C17 H17 119.9
C18 C17 H17 119.9
C17 C18 C19 121.2(3)
C17 C18 H18 119.4
C19 C18 H18 119.4
C18 C19 C11 117.1(3)
C18 C19 C20 119.7(3)
C11 C19 C20 123.2(3)
C19 C20 C21 111.1(3)
C19 C20 C22 111.4(3)
C21 C20 C22 111.0(3)
C19 C20 H20 107.7
C21 C20 H20 107.7
C22 C20 H20 107.7
C20 C21 H21A 109.5
C20 C21 H21B 109.5
H21A C21 H21B 109.5
C20 C21 H21C 109.5
H21A C21 H21C 109.5
H21B C21 H21C 109.5
C20 C22 H22A 109.5
C20 C22 H22B 109.5
H22A C22 H22B 109.5
C20 C22 H22C 109.5
H22A C22 H22C 109.5
H22B C22 H22C 109.5
C24 C23 C31 123.2(3)
C24 C23 N2 119.0(3)
C31 C23 N2 117.8(3)
C23 C24 C28 117.0(3)
C23 C24 C25 122.8(3)
C28 C24 C25 120.2(3)
C24 C25 C26 110.2(3)
C24 C25 C27 112.3(3)
C26 C25 C27 109.9(3)
C24 C25 H25 108.1
C26 C25 H25 108.1
C27 C25 H25 108.1
C25 C26 H26A 109.5
C25 C26 H26B 109.5
H26A C26 H26B 109.5
C25 C26 H26C 109.5
H26A C26 H26C 109.5
H26B C26 H26C 109.5
C25 C27 H27A 109.5
C25 C27 H27B 109.5
H27A C27 H27B 109.5
C25 C27 H27C 109.5
H27A C27 H27C 109.5
H27B C27 H27C 109.5
C29 C28 C24 120.8(4)
C29 C28 H28 119.6
C24 C28 H28 119.6
C28 C29 C30 121.4(3)
C28 C29 H29 119.3
C30 C29 H29 119.3
C29 C30 C31 120.3(4)
C29 C30 H30 119.9
C31 C30 H30 119.9
C30 C31 C23 117.3(3)
C30 C31 C32 120.7(3)
C23 C31 C32 122.0(3)
C33 C32 C31 114.6(3)
C33 C32 C34 109.3(3)
C31 C32 C34 110.1(3)
C33 C32 H32 107.5
C31 C32 H32 107.5
C34 C32 H32 107.5
C32 C33 H33A 109.5
C32 C33 H33B 109.5
H33A C33 H33B 109.5
C32 C33 H33C 109.5
H33A C33 H33C 109.5
H33B C33 H33C 109.5
C32 C34 H34A 109.5
C32 C34 H34B 109.5
H34A C34 H34B 109.5
C32 C34 H34C 109.5
H34A C34 H34C 109.5
H34B C34 H34C 109.5
C37 C35 C36 109.7(3)
C37 C35 P1 113.2(2)
C36 C35 P1 110.4(2)
C37 C35 H35 107.8
C36 C35 H35 107.8
P1 C35 H35 107.8
C35 C36 H36A 109.5
C35 C36 H36B 109.5
H36A C36 H36B 109.5
C35 C36 H36C 109.5
H36A C36 H36C 109.5
H36B C36 H36C 109.5
C35 C37 H37A 109.5
C35 C37 H37B 109.5
H37A C37 H37B 109.5
C35 C37 H37C 109.5
H37A C37 H37C 109.5
H37B C37 H37C 109.5
C40 C38 C39 109.4(3)
C40 C38 P1 116.2(3)
C39 C38 P1 113.6(3)
C40 C38 H38 105.6
C39 C38 H38 105.6
P1 C38 H38 105.6
C38 C39 H39A 109.5
C38 C39 H39B 109.5
H39A C39 H39B 109.5
C38 C39 H39C 109.5
H39A C39 H39C 109.5
H39B C39 H39C 109.5
C38 C40 H40A 109.5
C38 C40 H40B 109.5
H40A C40 H40B 109.5
C38 C40 H40C 109.5
H40A C40 H40C 109.5
H40B C40 H40C 109.5
C42 C41 C43 109.4(3)
C42 C41 P1 113.3(3)
C43 C41 P1 117.5(3)
C42 C41 H41 105.2
C43 C41 H41 105.2
P1 C41 H41 105.2
C41 C42 H42A 109.5
C41 C42 H42B 109.5
H42A C42 H42B 109.5
C41 C42 H42C 109.5
H42A C42 H42C 109.5
H42B C42 H42C 109.5
C41 C43 H43A 109.5
C41 C43 H43B 109.5
H43A C43 H43B 109.5
C41 C43 H43C 109.5
H43A C43 H43C 109.5
H43B C43 H43C 109.5

loop_
_geom_bond_atom_site_label_1
_geom_bond_atom_site_label_2
_geom_bond_distance
Os B1 1.887(4)
Os C8 2.075(3)
Os P1 2.3587(9)
Os Cl1 2.4783(8)
Os H01 1.578(10)
Os H02 1.574(10)
Os H03 1.78(3)
P1 C35 1.857(4)
P1 C38 1.858(4)
P1 C41 1.859(4)
N1 C8 1.365(4)
N1 C9 1.387(4)
N1 C11 1.448(4)
N2 C8 1.370(4)
N2 C10 1.396(4)
N2 C23 1.447(4)
B1 C1 1.560(5)
B1 H02 1.64(3)
B1 H03 1.18(3)
C1 C2 1.516(5)
C1 H1A 0.9900
C1 H1B 0.9900
C2 C3 1.379(5)
C2 C7 1.393(5)
C3 C4 1.387(5)
C3 H3 0.9500
C4 C5 1.375(5)
C4 H4 0.9500
C5 C6 1.378(6)
C5 H5 0.9500
C6 C7 1.389(5)
C6 H6 0.9500
C7 H7 0.9500
C9 C10 1.334(5)
C9 H9 0.9500
C10 H10 0.9500
C11 C12 1.389(4)
C11 C19 1.406(5)
C12 C16 1.395(5)
C12 C13 1.514(4)
C13 C14 1.525(5)
C13 C15 1.527(5)
C13 H13 1.0000
C14 H14A 0.9800
C14 H14B 0.9800
C14 H14C 0.9800
C15 H15A 0.9800
C15 H15B 0.9800
C15 H15C 0.9800
C16 C17 1.379(5)
C16 H16 0.9500
C17 C18 1.379(5)
C17 H17 0.9500
C18 C19 1.392(5)
C18 H18 0.9500
C19 C20 1.515(5)
C20 C21 1.527(5)
C20 C22 1.532(5)
C20 H20 1.0000
C21 H21A 0.9800
C21 H21B 0.9800
C21 H21C 0.9800
C22 H22A 0.9800
C22 H22B 0.9800
C22 H22C 0.9800
C23 C24 1.387(5)
C23 C31 1.402(5)
C24 C28 1.390(5)
C24 C25 1.519(5)
C25 C26 1.528(5)
C25 C27 1.529(5)
C25 H25 1.0000
C26 H26A 0.9800
C26 H26B 0.9800
C26 H26C 0.9800
C27 H27A 0.9800
C27 H27B 0.9800
C27 H27C 0.9800
C28 C29 1.368(6)
C28 H28 0.9500
C29 C30 1.375(6)
C29 H29 0.9500
C30 C31 1.384(5)
C30 H30 0.9500
C31 C32 1.525(5)
C32 C33 1.516(5)
C32 C34 1.537(5)
C32 H32 1.0000
C33 H33A 0.9800
C33 H33B 0.9800
C33 H33C 0.9800
C34 H34A 0.9800
C34 H34B 0.9800
C34 H34C 0.9800
C35 C37 1.517(5)
C35 C36 1.525(5)
C35 H35 1.0000
C36 H36A 0.9800
C36 H36B 0.9800
C36 H36C 0.9800
C37 H37A 0.9800
C37 H37B 0.9800
C37 H37C 0.9800
C38 C40 1.523(5)
C38 C39 1.537(5)
C38 H38 1.0000
C39 H39A 0.9800
C39 H39B 0.9800
C39 H39C 0.9800
C40 H40A 0.9800
C40 H40B 0.9800
C40 H40C 0.9800
C41 C42 1.527(6)
C41 C43 1.549(5)
C41 H41 1.0000
C42 H42A 0.9800
C42 H42B 0.9800
C42 H42C 0.9800
C43 H43A 0.9800
C43 H43B 0.9800
C43 H43C 0.9800
